data_4334426
loop_
_publ_author_name
'Katsuo Fukuhara'
'Shin-ichiro Noro'
'Kunihisa Sugimoto'
'Tomoyuki Akutagawa'
'Kazuya Kubo'
'Takayoshi Nakamura'

_publ_section_title
;
 Porous Coordination Polymer Polymorphs with Different Flexible Pores
 Using a Structurally Flexible and Bent 1,3-Bis(4-pyridyl)propane Ligand
;
_journal_name_full 'Inorganic Chemistry'
_journal_page_first 4229
_journal_page_last 4237
_journal_paper_doi 10.1021/ic301949n
_journal_volume 52
_journal_year 2013
_chemical_formula_moiety 'C38 H43 Cu F6 N5 O7 S2'
_chemical_formula_sum 'C38 H43 Cu F6 N5 O7 S2'
_chemical_formula_weight 923.46
_space_group_IT_number 14
_symmetry_cell_setting monoclinic
_symmetry_Int_Tables_number 14
_symmetry_space_group_name_Hall '-P 2yn'
_symmetry_space_group_name_H-M 'P 1 21/n 1'
_atom_sites_solution_hydrogens geom
_atom_sites_solution_primary direct
_atom_sites_solution_secondary difmap
_cell_angle_alpha 90.00
_cell_angle_beta 102.493(2)
_cell_angle_gamma 90.00
_cell_formula_units_Z 4
_cell_length_a 13.3195(8)
_cell_length_b 23.2763(14)
_cell_length_c 13.8909(10)
_cell_measurement_temperature 173(2)
_cell_volume 4204.6(5)
_computing_structure_refinement 'SHELXL-97 (Sheldrick, 2008)'
_diffrn_ambient_temperature 173(2)
_diffrn_detector_area_resol_mean 10.0
_diffrn_measured_fraction_theta_full 0.997
_diffrn_measured_fraction_theta_max 0.997
_diffrn_measurement_device_type 'Rigaku R-AXIS RAPID'
_diffrn_measurement_method \w
_diffrn_radiation_type 'Mo K\a'
_diffrn_radiation_wavelength 0.71075
_diffrn_reflns_av_R_equivalents 0.0927
_diffrn_reflns_av_sigmaI/netI 0.0582
_diffrn_reflns_limit_h_max 16
_diffrn_reflns_limit_h_min -16
_diffrn_reflns_limit_k_max 28
_diffrn_reflns_limit_k_min -28
_diffrn_reflns_limit_l_max 16
_diffrn_reflns_limit_l_min -16
_diffrn_reflns_number 55092
_diffrn_reflns_theta_full 25.68
_diffrn_reflns_theta_max 25.68
_diffrn_reflns_theta_min 3.00
_exptl_absorpt_coefficient_mu 0.699
_exptl_absorpt_correction_T_max 0.933
_exptl_absorpt_correction_T_min 0.431
_exptl_absorpt_correction_type multi-scan
_exptl_absorpt_process_details
;
PROCESS-AUTO (1998). Automatic Data Acquisition and Processing Package
for 2D image data. Rigaku Corporation, Tokyo, Japan.
;
_exptl_crystal_colour blue
_exptl_crystal_density_diffrn 1.459
_exptl_crystal_description platelet
_exptl_crystal_F_000 1908.0
_exptl_crystal_size_max 0.1
_exptl_crystal_size_mid 0.1
_exptl_crystal_size_min 0.1
_refine_diff_density_max 0.970
_refine_diff_density_min -0.585
_refine_diff_density_rms 0.112
_refine_ls_extinction_method none
_refine_ls_goodness_of_fit_ref 1.062
_refine_ls_hydrogen_treatment constr
_refine_ls_matrix_type full
_refine_ls_number_parameters 532
_refine_ls_number_reflns 7960
_refine_ls_number_restraints 0
_refine_ls_restrained_S_all 1.062
_refine_ls_R_factor_all 0.1247
_refine_ls_R_factor_gt 0.0822
_refine_ls_shift/su_max 0.000
_refine_ls_shift/su_mean 0.000
_refine_ls_structure_factor_coef Fsqd
_refine_ls_weighting_details 'calc w=1/[\s^2^(Fo^2^)+(0.1450P)^2^+0.0000P] where P=(Fo^2^+2Fc^2^)/3'
_refine_ls_weighting_scheme calc
_refine_ls_wR_factor_gt 0.2205
_refine_ls_wR_factor_ref 0.2466
_reflns_number_gt 4777
_reflns_number_total 7960
_reflns_threshold_expression >2\s(I)
_cod_data_source_file ic301949n_si_002.cif
_cod_data_source_block 121119-_2_dmf-toluene
_cod_database_code 4334426

loop_
_symmetry_equiv_pos_as_xyz
'x, y, z'
'-x+1/2, y+1/2, -z+1/2'
'-x, -y, -z'
'x-1/2, -y-1/2, z-1/2'

loop_
_atom_site_label
_atom_site_type_symbol
_atom_site_fract_x
_atom_site_fract_y
_atom_site_fract_z
_atom_site_U_iso_or_equiv
_atom_site_adp_type
_atom_site_occupancy
_atom_site_symmetry_multiplicity
_atom_site_calc_flag
_atom_site_refinement_flags
Cu1 Cu 0.72768(5) 0.12137(3) 0.29345(5) 0.0528(2) Uani 1 1 d .
S1 S 0.96001(12) 0.13629(6) 0.53553(11) 0.0634(4) Uani 1 1 d .
F1 F 1.1233(4) 0.1302(2) 0.4631(4) 0.1204(17) Uani 1 1 d .
F2 F 1.0605(3) 0.04821(16) 0.4872(4) 0.1036(15) Uani 1 1 d .
F3 F 1.1450(3) 0.09637(17) 0.6080(3) 0.0936(13) Uani 1 1 d .
O1 O 0.8945(3) 0.13410(18) 0.4379(3) 0.0714(11) Uani 1 1 d .
O2 O 0.9918(4) 0.1920(2) 0.5697(4) 0.1093(18) Uani 1 1 d .
O3 O 0.9235(4) 0.0994(2) 0.6035(4) 0.0918(14) Uani 1 1 d .
O7 O 0.5940(3) 0.12236(15) 0.1435(3) 0.0591(9) Uani 1 1 d .
N1 N 0.7048(3) -0.31109(17) 0.2621(3) 0.0536(10) Uani 1 1 d .
N2 N 0.6683(3) 0.05529(17) 0.3570(3) 0.0511(10) Uani 1 1 d .
N3 N 0.6913(3) 0.56472(17) 0.2701(3) 0.0515(10) Uani 1 1 d .
N4 N 0.6496(3) 0.17780(17) 0.3613(3) 0.0527(10) Uani 1 1 d .
N5 N 0.4716(4) 0.1324(2) 0.0028(3) 0.0600(11) Uani 1 1 d .
C1 C 1.0781(5) 0.1012(3) 0.5213(5) 0.0722(16) Uani 1 1 d .
C3 C 0.7586(4) -0.2627(2) 0.2925(4) 0.0578(13) Uani 1 1 d .
H1 H 0.8302 -0.2621 0.2939 0.069 Uiso 1 1 calc R
C4 C 0.7145(4) -0.2149(2) 0.3212(4) 0.0607(14) Uani 1 1 d .
H2 H 0.7555 -0.1818 0.3409 0.073 Uiso 1 1 calc R
C5 C 0.6091(4) -0.2135(2) 0.3221(4) 0.0558(13) Uani 1 1 d .
C6 C 0.5559(4) -0.2634(2) 0.2939(4) 0.0592(13) Uani 1 1 d .
H3 H 0.4850 -0.2657 0.2952 0.071 Uiso 1 1 calc R
C7 C 0.6048(4) -0.3106(2) 0.2635(4) 0.0583(13) Uani 1 1 d .
H4 H 0.5653 -0.3441 0.2427 0.070 Uiso 1 1 calc R
C8 C 0.5577(5) -0.1598(2) 0.3490(4) 0.0678(15) Uani 1 1 d .
H6 H 0.5760 -0.1270 0.3107 0.081 Uiso 1 1 calc R
H5 H 0.4821 -0.1648 0.3306 0.081 Uiso 1 1 calc R
C9 C 0.5888(4) -0.1461(2) 0.4574(4) 0.0554(13) Uani 1 1 d .
H7 H 0.6646 -0.1430 0.4766 0.067 Uiso 1 1 calc R
H8 H 0.5672 -0.1780 0.4956 0.067 Uiso 1 1 calc R
C10 C 0.5400(5) -0.0892(2) 0.4835(4) 0.0607(14) Uani 1 1 d .
H9 H 0.4646 -0.0908 0.4583 0.073 Uiso 1 1 calc R
H10 H 0.5533 -0.0851 0.5561 0.073 Uiso 1 1 calc R
C11 C 0.5819(4) 0.0295(2) 0.3103(4) 0.0528(12) Uani 1 1 d .
H11 H 0.5498 0.0434 0.2467 0.063 Uiso 1 1 calc R
C12 C 0.5369(4) -0.0153(2) 0.3479(4) 0.0529(12) Uani 1 1 d .
H12 H 0.4746 -0.0313 0.3114 0.064 Uiso 1 1 calc R
C13 C 0.5828(4) -0.0378(2) 0.4402(4) 0.0520(12) Uani 1 1 d .
C14 C 0.6714(4) -0.0111(2) 0.4896(4) 0.0559(13) Uani 1 1 d .
H13 H 0.7052 -0.0245 0.5529 0.067 Uiso 1 1 calc R
C15 C 0.7119(4) 0.0355(2) 0.4476(4) 0.0569(13) Uani 1 1 d .
H14 H 0.7721 0.0538 0.4839 0.068 Uiso 1 1 calc R
C16 C 0.7071(4) 0.5580(2) 0.3695(4) 0.0614(14) Uani 1 1 d .
H15 H 0.7577 0.5811 0.4104 0.074 Uiso 1 1 calc R
C17 C 0.6546(4) 0.5201(2) 0.4124(4) 0.0595(13) Uani 1 1 d .
H16 H 0.6706 0.5164 0.4821 0.071 Uiso 1 1 calc R
C18 C 0.5768(4) 0.4860(2) 0.3564(4) 0.0513(12) Uani 1 1 d .
C19 C 0.5600(4) 0.4933(2) 0.2546(4) 0.0560(13) Uani 1 1 d .
H17 H 0.5084 0.4715 0.2122 0.067 Uiso 1 1 calc R
C20 C 0.6183(4) 0.5320(2) 0.2155(4) 0.0590(13) Uani 1 1 d .
H18 H 0.6060 0.5356 0.1459 0.071 Uiso 1 1 calc R
C21 C 0.5195(4) 0.4418(2) 0.4015(4) 0.0573(13) Uani 1 1 d .
H19 H 0.4448 0.4464 0.3748 0.069 Uiso 1 1 calc R
H20 H 0.5328 0.4478 0.4736 0.069 Uiso 1 1 calc R
C22 C 0.5519(4) 0.3799(2) 0.3801(4) 0.0566(13) Uani 1 1 d .
H21 H 0.5314 0.3727 0.3083 0.068 Uiso 1 1 calc R
H22 H 0.6278 0.3770 0.3992 0.068 Uiso 1 1 calc R
C23 C 0.5062(4) 0.3339(2) 0.4330(4) 0.0551(12) Uani 1 1 d .
H23 H 0.4306 0.3329 0.4088 0.066 Uiso 1 1 calc R
H24 H 0.5213 0.3420 0.5046 0.066 Uiso 1 1 calc R
C24 C 0.7005(4) 0.2153(2) 0.4296(4) 0.0595(13) Uani 1 1 d .
H25 H 0.7708 0.2082 0.4583 0.071 Uiso 1 1 calc R
C25 C 0.6540(4) 0.2634(2) 0.4591(4) 0.0566(13) Uani 1 1 d .
H26 H 0.6910 0.2874 0.5099 0.068 Uiso 1 1 calc R
C26 C 0.5524(4) 0.2764(2) 0.4139(4) 0.0538(12) Uani 1 1 d .
C27 C 0.4994(4) 0.2360(2) 0.3492(4) 0.0560(12) Uani 1 1 d .
H27 H 0.4286 0.2415 0.3204 0.067 Uiso 1 1 calc R
C28 C 0.5499(4) 0.1875(2) 0.3266(4) 0.0583(13) Uani 1 1 d .
H28 H 0.5114 0.1596 0.2840 0.070 Uiso 1 1 calc R
C36 C 0.5340(5) 0.1521(3) 0.0858(5) 0.0686(15) Uani 1 1 d .
H37 H 0.5311 0.1919 0.1003 0.082 Uiso 1 1 calc R
C37 C 0.4687(7) 0.0739(4) -0.0221(6) 0.101(2) Uani 1 1 d .
H40 H 0.4190 0.0679 -0.0845 0.152 Uiso 1 1 calc R
H38 H 0.4480 0.0514 0.0300 0.152 Uiso 1 1 calc R
H39 H 0.5370 0.0615 -0.0293 0.152 Uiso 1 1 calc R
C38 C 0.4059(6) 0.1726(3) -0.0595(6) 0.101(2) Uani 1 1 d .
H43 H 0.3652 0.1523 -0.1167 0.151 Uiso 1 1 calc R
H42 H 0.4480 0.2021 -0.0821 0.151 Uiso 1 1 calc R
H41 H 0.3597 0.1907 -0.0224 0.151 Uiso 1 1 calc R
S2 S 0.29144(13) 0.10663(8) 0.16175(14) 0.0772(5) Uani 1 1 d .
F4 F 0.2373(8) 0.1169(4) 0.3251(5) 0.195(4) Uani 1 1 d .
F5 F 0.1146(4) 0.1301(3) 0.2036(5) 0.148(2) Uani 1 1 d .
F6 F 0.1712(4) 0.0460(3) 0.2458(7) 0.170(3) Uani 1 1 d .
O4 O 0.3135(6) 0.1655(3) 0.1614(5) 0.129(2) Uani 1 1 d .
O5 O 0.3699(4) 0.0684(3) 0.2064(6) 0.144(3) Uani 1 1 d .
O6 O 0.2378(5) 0.0913(4) 0.0643(5) 0.152(3) Uani 1 1 d .
C2 C 0.1946(7) 0.0972(4) 0.2302(7) 0.106(3) Uani 1 1 d .
C29 C 0.6806(8) 0.2404(4) -0.0874(8) 0.141(4) Uani 1 1 d .
H31 H 0.6600 0.2256 -0.0285 0.211 Uiso 1 1 calc R
H29 H 0.6260 0.2652 -0.1242 0.211 Uiso 1 1 calc R
H30 H 0.7441 0.2627 -0.0676 0.211 Uiso 1 1 calc R
C30 C 0.6983(5) 0.1913(3) -0.1513(6) 0.0803(18) Uani 1 1 d .
C31 C 0.6871(6) 0.1342(3) -0.1227(6) 0.087(2) Uani 1 1 d .
H32 H 0.6665 0.1266 -0.0626 0.105 Uiso 1 1 calc R
C32 C 0.7053(6) 0.0900(4) -0.1795(8) 0.103(3) Uani 1 1 d .
H33 H 0.6959 0.0515 -0.1607 0.124 Uiso 1 1 calc R
C33 C 0.7386(7) 0.1020(5) -0.2671(7) 0.105(3) Uani 1 1 d .
H34 H 0.7540 0.0715 -0.3071 0.126 Uiso 1 1 calc R
C34 C 0.7486(6) 0.1599(5) -0.2947(6) 0.111(3) Uani 1 1 d .
H35 H 0.7700 0.1691 -0.3538 0.133 Uiso 1 1 calc R
C35 C 0.7279(5) 0.2003(4) -0.2373(7) 0.094(2) Uani 1 1 d .
H36 H 0.7341 0.2389 -0.2572 0.113 Uiso 1 1 calc R

loop_
_atom_site_aniso_label
_atom_site_aniso_U_11
_atom_site_aniso_U_22
_atom_site_aniso_U_33
_atom_site_aniso_U_23
_atom_site_aniso_U_13
_atom_site_aniso_U_12
Cu1 0.0596(4) 0.0455(4) 0.0561(4) 0.0037(3) 0.0188(3) 0.0002(3)
S1 0.0693(9) 0.0620(8) 0.0555(9) 0.0025(6) 0.0056(7) 0.0079(7)
F1 0.098(3) 0.145(4) 0.129(4) 0.044(3) 0.048(3) 0.008(3)
F2 0.080(2) 0.082(3) 0.134(4) -0.033(2) -0.009(2) 0.013(2)
F3 0.063(2) 0.087(2) 0.115(3) 0.009(2) -0.017(2) -0.0078(18)
O1 0.070(2) 0.084(3) 0.053(2) 0.006(2) -0.0004(19) 0.015(2)
O2 0.124(4) 0.069(3) 0.125(5) -0.031(3) 0.006(3) 0.010(3)
O3 0.079(3) 0.123(4) 0.076(3) 0.040(3) 0.021(2) 0.011(3)
O7 0.055(2) 0.068(2) 0.052(2) 0.0100(17) 0.0070(17) 0.0094(17)
N1 0.055(2) 0.047(2) 0.059(3) -0.0027(19) 0.012(2) 0.0001(18)
N2 0.059(2) 0.046(2) 0.049(3) -0.0009(18) 0.011(2) 0.0029(18)
N3 0.053(2) 0.049(2) 0.052(3) -0.0072(18) 0.0074(19) -0.0009(18)
N4 0.055(2) 0.049(2) 0.055(3) 0.0053(19) 0.014(2) 0.0021(18)
N5 0.060(3) 0.069(3) 0.048(3) 0.001(2) 0.007(2) 0.006(2)
C1 0.069(4) 0.065(4) 0.080(5) 0.003(3) 0.010(3) -0.005(3)
C3 0.058(3) 0.058(3) 0.057(3) -0.010(2) 0.011(2) -0.006(2)
C4 0.064(3) 0.050(3) 0.067(4) -0.016(3) 0.012(3) -0.002(2)
C5 0.061(3) 0.053(3) 0.052(3) -0.008(2) 0.011(2) 0.011(2)
C6 0.056(3) 0.058(3) 0.065(4) -0.010(3) 0.016(3) 0.000(2)
C7 0.056(3) 0.052(3) 0.066(4) -0.004(2) 0.011(3) 0.001(2)
C8 0.076(4) 0.056(3) 0.066(4) -0.009(3) 0.003(3) 0.011(3)
C9 0.077(3) 0.044(2) 0.051(3) 0.000(2) 0.027(3) 0.001(2)
C10 0.082(4) 0.051(3) 0.057(3) 0.001(2) 0.032(3) -0.001(3)
C11 0.055(3) 0.052(3) 0.050(3) 0.007(2) 0.008(2) 0.006(2)
C12 0.057(3) 0.047(3) 0.055(3) -0.002(2) 0.011(2) -0.001(2)
C13 0.062(3) 0.043(2) 0.055(3) -0.006(2) 0.022(2) 0.006(2)
C14 0.069(3) 0.055(3) 0.044(3) 0.006(2) 0.012(2) 0.003(2)
C15 0.063(3) 0.060(3) 0.045(3) -0.004(2) 0.006(2) 0.001(2)
C16 0.062(3) 0.069(3) 0.052(3) -0.007(3) 0.010(3) -0.011(3)
C17 0.065(3) 0.070(3) 0.043(3) 0.001(3) 0.012(2) -0.010(3)
C18 0.054(3) 0.050(3) 0.051(3) 0.002(2) 0.012(2) 0.003(2)
C19 0.060(3) 0.056(3) 0.051(3) -0.003(2) 0.009(2) -0.009(2)
C20 0.071(3) 0.065(3) 0.039(3) -0.004(2) 0.009(2) 0.000(3)
C21 0.057(3) 0.055(3) 0.063(4) -0.003(2) 0.020(3) 0.002(2)
C22 0.061(3) 0.054(3) 0.057(3) -0.005(2) 0.018(3) 0.005(2)
C23 0.063(3) 0.050(3) 0.055(3) -0.001(2) 0.018(2) 0.003(2)
C24 0.060(3) 0.060(3) 0.057(3) 0.008(3) 0.007(3) 0.002(2)
C25 0.061(3) 0.055(3) 0.054(3) -0.005(2) 0.012(2) 0.003(2)
C26 0.055(3) 0.054(3) 0.055(3) 0.003(2) 0.017(2) 0.002(2)
C27 0.053(3) 0.056(3) 0.060(3) -0.002(2) 0.013(2) 0.002(2)
C28 0.065(3) 0.058(3) 0.054(3) -0.007(2) 0.019(3) -0.010(3)
C36 0.072(4) 0.074(4) 0.064(4) 0.004(3) 0.026(3) 0.002(3)
C37 0.106(6) 0.110(6) 0.087(6) -0.015(4) 0.020(4) -0.014(5)
C38 0.099(5) 0.105(5) 0.091(6) 0.021(4) 0.006(4) 0.016(4)
S2 0.0634(9) 0.0807(11) 0.0834(12) -0.0003(9) 0.0065(8) 0.0003(8)
F4 0.246(9) 0.256(9) 0.097(5) 0.026(5) 0.068(5) 0.049(6)
F5 0.112(4) 0.194(6) 0.155(5) 0.051(4) 0.066(4) 0.076(4)
F6 0.117(4) 0.120(4) 0.292(9) 0.045(5) 0.086(5) -0.018(3)
O4 0.155(6) 0.097(4) 0.147(6) 0.028(4) 0.060(5) -0.005(4)
O5 0.078(3) 0.170(6) 0.183(7) 0.084(5) 0.029(4) 0.044(4)
O6 0.135(5) 0.229(8) 0.081(4) -0.054(5) -0.002(4) 0.016(5)
C2 0.108(6) 0.129(7) 0.083(6) 0.037(5) 0.028(5) 0.036(6)
C29 0.135(8) 0.135(8) 0.137(9) -0.049(7) -0.004(7) 0.000(6)
C30 0.064(4) 0.096(5) 0.079(5) 0.002(4) 0.012(3) -0.002(3)
C31 0.082(5) 0.098(5) 0.079(5) 0.001(4) 0.010(4) 0.000(4)
C32 0.077(5) 0.095(6) 0.129(8) 0.005(5) 0.000(5) 0.015(4)
C33 0.093(6) 0.133(8) 0.088(6) -0.012(5) 0.019(5) 0.022(5)
C34 0.079(5) 0.176(10) 0.080(6) 0.004(6) 0.022(4) 0.015(6)
C35 0.060(4) 0.114(6) 0.107(6) -0.006(5) 0.016(4) -0.001(4)

loop_
_atom_type_symbol
_atom_type_description
_atom_type_scat_dispersion_real
_atom_type_scat_dispersion_imag
_atom_type_scat_source
C C 0.0033 0.0016 'International Tables Vol C Tables 4.2.6.8 and 6.1.1.4'
H H 0.0000 0.0000 'International Tables Vol C Tables 4.2.6.8 and 6.1.1.4'
N N 0.0061 0.0033 'International Tables Vol C Tables 4.2.6.8 and 6.1.1.4'
O O 0.0106 0.0060 'International Tables Vol C Tables 4.2.6.8 and 6.1.1.4'
F F 0.0171 0.0103 'International Tables Vol C Tables 4.2.6.8 and 6.1.1.4'
S S 0.1246 0.1234 'International Tables Vol C Tables 4.2.6.8 and 6.1.1.4'
Cu Cu 0.3201 1.2651 'International Tables Vol C Tables 4.2.6.8 and 6.1.1.4'

loop_
_geom_angle_atom_site_label_1
_geom_angle_atom_site_label_2
_geom_angle_atom_site_label_3
_geom_angle
_geom_angle_site_symmetry_1
_geom_angle_site_symmetry_3
N2 Cu1 N3 89.49(17) . 2_645
N2 Cu1 N4 90.07(17) . .
N3 Cu1 N4 178.20(17) 2_645 .
N2 Cu1 N1 176.05(17) . 2_655
N3 Cu1 N1 90.95(17) 2_645 2_655
N4 Cu1 N1 89.37(17) . 2_655
N2 Cu1 O7 95.65(15) . .
N3 Cu1 O7 89.61(15) 2_645 .
N4 Cu1 O7 92.17(15) . .
N1 Cu1 O7 88.27(15) 2_655 .
O2 S1 O3 116.5(4) . .
O2 S1 O1 115.1(3) . .
O3 S1 O1 111.9(3) . .
O2 S1 C1 104.2(3) . .
O3 S1 C1 103.1(3) . .
O1 S1 C1 104.1(3) . .
C36 O7 Cu1 145.5(4) . .
C7 N1 C3 116.8(4) . .
C7 N1 Cu1 122.2(3) . 2_645
C3 N1 Cu1 120.8(4) . 2_645
C11 N2 C15 116.9(5) . .
C11 N2 Cu1 120.5(3) . .
C15 N2 Cu1 122.6(3) . .
C20 N3 C16 116.4(5) . .
C20 N3 Cu1 121.0(4) . 2_655
C16 N3 Cu1 122.6(3) . 2_655
C28 N4 C24 116.9(5) . .
C28 N4 Cu1 120.9(4) . .
C24 N4 Cu1 120.8(3) . .
C36 N5 C37 121.3(5) . .
C36 N5 C38 118.6(6) . .
C37 N5 C38 120.2(6) . .
F1 C1 F2 109.4(6) . .
F1 C1 F3 107.2(5) . .
F2 C1 F3 106.0(5) . .
F1 C1 S1 111.2(5) . .
F2 C1 S1 111.5(4) . .
F3 C1 S1 111.3(5) . .
N1 C3 C4 122.7(5) . .
N1 C3 H1 118.6 . .
C4 C3 H1 118.6 . .
C3 C4 C5 121.1(5) . .
C3 C4 H2 119.5 . .
C5 C4 H2 119.5 . .
C6 C5 C4 115.6(5) . .
C6 C5 C8 122.5(5) . .
C4 C5 C8 121.8(5) . .
C5 C6 C7 120.6(5) . .
C5 C6 H3 119.7 . .
C7 C6 H3 119.7 . .
N1 C7 C6 123.0(5) . .
N1 C7 H4 118.5 . .
C6 C7 H4 118.5 . .
C9 C8 C5 112.3(4) . .
C9 C8 H6 109.1 . .
C5 C8 H6 109.1 . .
C9 C8 H5 109.1 . .
C5 C8 H5 109.1 . .
H6 C8 H5 107.9 . .
C8 C9 C10 112.0(4) . .
C8 C9 H7 109.2 . .
C10 C9 H7 109.2 . .
C8 C9 H8 109.2 . .
C10 C9 H8 109.2 . .
H7 C9 H8 107.9 . .
C13 C10 C9 111.7(4) . .
C13 C10 H9 109.3 . .
C9 C10 H9 109.3 . .
C13 C10 H10 109.3 . .
C9 C10 H10 109.3 . .
H9 C10 H10 107.9 . .
N2 C11 C12 124.2(5) . .
N2 C11 H11 117.9 . .
C12 C11 H11 117.9 . .
C11 C12 C13 119.8(5) . .
C11 C12 H12 120.1 . .
C13 C12 H12 120.1 . .
C14 C13 C12 116.4(5) . .
C14 C13 C10 121.2(5) . .
C12 C13 C10 122.4(5) . .
C13 C14 C15 120.7(5) . .
C13 C14 H13 119.7 . .
C15 C14 H13 119.7 . .
N2 C15 C14 121.9(5) . .
N2 C15 H14 119.0 . .
C14 C15 H14 119.0 . .
C17 C16 N3 123.1(5) . .
C17 C16 H15 118.5 . .
N3 C16 H15 118.5 . .
C16 C17 C18 121.4(5) . .
C16 C17 H16 119.3 . .
C18 C17 H16 119.3 . .
C19 C18 C17 115.5(5) . .
C19 C18 C21 121.6(5) . .
C17 C18 C21 122.8(5) . .
C20 C19 C18 120.0(5) . .
C20 C19 H17 120.0 . .
C18 C19 H17 120.0 . .
N3 C20 C19 123.6(5) . .
N3 C20 H18 118.2 . .
C19 C20 H18 118.2 . .
C18 C21 C22 111.8(4) . .
C18 C21 H19 109.3 . .
C22 C21 H19 109.3 . .
C18 C21 H20 109.3 . .
C22 C21 H20 109.3 . .
H19 C21 H20 107.9 . .
C23 C22 C21 114.2(4) . .
C23 C22 H21 108.7 . .
C21 C22 H21 108.7 . .
C23 C22 H22 108.7 . .
C21 C22 H22 108.7 . .
H21 C22 H22 107.6 . .
C22 C23 C26 108.7(4) . .
C22 C23 H23 110.0 . .
C26 C23 H23 110.0 . .
C22 C23 H24 110.0 . .
C26 C23 H24 110.0 . .
H23 C23 H24 108.3 . .
N4 C24 C25 122.7(5) . .
N4 C24 H25 118.7 . .
C25 C24 H25 118.7 . .
C24 C25 C26 119.7(5) . .
C24 C25 H26 120.2 . .
C26 C25 H26 120.2 . .
C27 C26 C25 116.8(5) . .
C27 C26 C23 122.9(5) . .
C25 C26 C23 120.2(5) . .
C28 C27 C26 119.8(5) . .
C28 C27 H27 120.1 . .
C26 C27 H27 120.1 . .
N4 C28 C27 123.5(5) . .
N4 C28 H28 118.2 . .
C27 C28 H28 118.2 . .
O7 C36 N5 124.4(6) . .
O7 C36 H37 117.8 . .
N5 C36 H37 117.8 . .
N5 C37 H40 109.5 . .
N5 C37 H38 109.5 . .
H40 C37 H38 109.5 . .
N5 C37 H39 109.5 . .
H40 C37 H39 109.5 . .
H38 C37 H39 109.5 . .
N5 C38 H43 109.5 . .
N5 C38 H42 109.5 . .
H43 C38 H42 109.5 . .
N5 C38 H41 109.5 . .
H43 C38 H41 109.5 . .
H42 C38 H41 109.5 . .
O4 S2 O5 118.8(4) . .
O4 S2 O6 107.6(5) . .
O5 S2 O6 115.4(5) . .
O4 S2 C2 107.5(5) . .
O5 S2 C2 104.0(4) . .
O6 S2 C2 101.8(5) . .
F6 C2 F5 112.8(9) . .
F6 C2 F4 102.3(8) . .
F5 C2 F4 102.4(8) . .
F6 C2 S2 116.4(7) . .
F5 C2 S2 114.9(6) . .
F4 C2 S2 105.7(7) . .
C30 C29 H31 109.5 . .
C30 C29 H29 109.5 . .
H31 C29 H29 109.5 . .
C30 C29 H30 109.5 . .
H31 C29 H30 109.5 . .
H29 C29 H30 109.5 . .
C35 C30 C31 117.6(8) . .
C35 C30 C29 121.3(8) . .
C31 C30 C29 121.1(8) . .
C32 C31 C30 120.9(8) . .
C32 C31 H32 119.6 . .
C30 C31 H32 119.6 . .
C31 C32 C33 118.9(9) . .
C31 C32 H33 120.5 . .
C33 C32 H33 120.5 . .
C32 C33 C34 119.2(9) . .
C32 C33 H34 120.4 . .
C34 C33 H34 120.4 . .
C35 C34 C33 118.5(9) . .
C35 C34 H35 120.8 . .
C33 C34 H35 120.8 . .
C34 C35 C30 124.9(9) . .
C34 C35 H36 117.6 . .
C30 C35 H36 117.6 . .

loop_
_geom_bond_atom_site_label_1
_geom_bond_atom_site_label_2
_geom_bond_distance
_geom_bond_site_symmetry_2
Cu1 N2 2.019(4) .
Cu1 N3 2.024(4) 2_645
Cu1 N4 2.029(4) .
Cu1 N1 2.044(4) 2_655
Cu1 O7 2.431(4) .
S1 O2 1.413(5) .
S1 O3 1.438(5) .
S1 O1 1.446(4) .
S1 C1 1.820(7) .
F1 C1 1.297(8) .
F2 C1 1.325(7) .
F3 C1 1.338(7) .
O7 C36 1.217(7) .
N1 C7 1.336(7) .
N1 C3 1.353(6) .
N1 Cu1 2.044(4) 2_645
N2 C11 1.334(6) .
N2 C15 1.348(6) .
N3 C20 1.335(7) .
N3 C16 1.359(7) .
N3 Cu1 2.024(4) 2_655
N4 C28 1.330(7) .
N4 C24 1.357(7) .
N5 C36 1.348(8) .
N5 C37 1.404(9) .
N5 C38 1.435(8) .
C3 C4 1.358(7) .
C3 H1 0.9500 .
C4 C5 1.407(8) .
C4 H2 0.9500 .
C5 C6 1.373(7) .
C5 C8 1.511(7) .
C6 C7 1.388(7) .
C6 H3 0.9500 .
C7 H4 0.9500 .
C8 C9 1.506(8) .
C8 H6 0.9900 .
C8 H5 0.9900 .
C9 C10 1.553(7) .
C9 H7 0.9900 .
C9 H8 0.9900 .
C10 C13 1.505(7) .
C10 H9 0.9900 .
C10 H10 0.9900 .
C11 C12 1.364(7) .
C11 H11 0.9500 .
C12 C13 1.398(7) .
C12 H12 0.9500 .
C13 C14 1.380(7) .
C14 C15 1.393(7) .
C14 H13 0.9500 .
C15 H14 0.9500 .
C16 C17 1.341(8) .
C16 H15 0.9500 .
C17 C18 1.400(7) .
C17 H16 0.9500 .
C18 C19 1.394(7) .
C18 C21 1.497(7) .
C19 C20 1.375(7) .
C19 H17 0.9500 .
C20 H18 0.9500 .
C21 C22 1.551(7) .
C21 H19 0.9900 .
C21 H20 0.9900 .
C22 C23 1.500(7) .
C22 H21 0.9900 .
C22 H22 0.9900 .
C23 C26 1.518(7) .
C23 H23 0.9900 .
C23 H24 0.9900 .
C24 C25 1.384(7) .
C24 H25 0.9500 .
C25 C26 1.396(7) .
C25 H26 0.9500 .
C26 C27 1.385(7) .
C27 C28 1.384(7) .
C27 H27 0.9500 .
C28 H28 0.9500 .
C36 H37 0.9500 .
C37 H40 0.9800 .
C37 H38 0.9800 .
C37 H39 0.9800 .
C38 H43 0.9800 .
C38 H42 0.9800 .
C38 H41 0.9800 .
S2 O4 1.401(6) .
S2 O5 1.409(5) .
S2 O6 1.433(6) .
S2 C2 1.773(9) .
F4 C2 1.396(12) .
F5 C2 1.300(9) .
F6 C2 1.263(10) .
C29 C30 1.497(11) .
C29 H31 0.9800 .
C29 H29 0.9800 .
C29 H30 0.9800 .
C30 C35 1.354(11) .
C30 C31 1.404(10) .
C31 C32 1.350(11) .
C31 H32 0.9500 .
C32 C33 1.409(13) .
C32 H33 0.9500 .
C33 C34 1.417(14) .
C33 H34 0.9500 .
C34 C35 1.299(12) .
C34 H35 0.9500 .
C35 H36 0.9500 .
